data_2010819
loop_
_publ_author_name
'Gzella, Andrzej'

_publ_section_title
;
 Triterpenoide. XIX.
 3\b-Hydroxy-11-oxo-18\a-olean-12-en-28-s\"aure-methylester und
 3,11-Dioxo-18\a-olean-12-en-28-s\"aure-methylester
;
_journal_issue 4
_journal_name_full 'Acta Crystallographica Section C'
_journal_page_first 505
_journal_page_last 507
_journal_paper_doi 10.1107/S0108270199014602
_journal_volume 56
_journal_year 2000
_chemical_formula_moiety 'C31 H46 O4'
_chemical_formula_sum 'C31 H46 O4'
_chemical_formula_weight 482.68
_chemical_name_systematic
;
3,11-Dioxo-18\a-olean-12-en-28-oic acid methyl ester
;
_space_group_IT_number 19
_symmetry_cell_setting orthorhombic
_symmetry_space_group_name_Hall 'P 2ac 2ab'
_symmetry_space_group_name_H-M 'P 21 21 21'
_audit_creation_method SHELXL97
_cell_angle_alpha 90.00
_cell_angle_beta 90.00
_cell_angle_gamma 90.00
_cell_formula_units_Z 4
_cell_length_a 6.6304(12)
_cell_length_b 12.886(2)
_cell_length_c 31.442(5)
_cell_measurement_reflns_used 42
_cell_measurement_temperature 293(2)
_cell_measurement_theta_max 29.4
_cell_measurement_theta_min 14.8
_cell_volume 2686.4(8)
_computing_cell_refinement 'KM-4 Software'
_computing_data_collection 'KM-4 Software (Kuma Diffraction, 1991)'
_computing_data_reduction 'KM-4 Software'
_computing_molecular_graphics 'ORTEPII (Johnson, 1976)'
_computing_publication_material SHELXL97
_computing_structure_refinement 'SHELXL97 (Sheldrick, 1997)'
_computing_structure_solution 'SHELXS97 (Sheldrick, 1990)'
_diffrn_ambient_temperature 293(2)
_diffrn_measured_fraction_theta_full .999
_diffrn_measured_fraction_theta_max 1.000
_diffrn_measurement_device_type 'Kuma Diffraction KM-4'
_diffrn_measurement_method \w/2\q
_diffrn_radiation_monochromator graphite
_diffrn_radiation_source 'fine-focus sealed tube'
_diffrn_radiation_type CuK\a
_diffrn_radiation_wavelength 1.54178
_diffrn_reflns_av_R_equivalents .015
_diffrn_reflns_av_sigmaI/netI .018
_diffrn_reflns_limit_h_max 8
_diffrn_reflns_limit_h_min -8
_diffrn_reflns_limit_k_max 15
_diffrn_reflns_limit_k_min 0
_diffrn_reflns_limit_l_max 38
_diffrn_reflns_limit_l_min 0
_diffrn_reflns_number 5157
_diffrn_reflns_theta_full 70.20
_diffrn_reflns_theta_max 70.20
_diffrn_reflns_theta_min 2.81
_diffrn_standards_decay_% 3.6
_diffrn_standards_interval_count 100
_diffrn_standards_number 2
_exptl_absorpt_coefficient_mu .601
_exptl_absorpt_correction_type none
_exptl_crystal_colour Colourless
_exptl_crystal_density_diffrn 1.193
_exptl_crystal_density_method 'not measured'
_exptl_crystal_description Prism
_exptl_crystal_F_000 1056
_exptl_crystal_size_max .55
_exptl_crystal_size_mid .25
_exptl_crystal_size_min .23
_refine_diff_density_max .205
_refine_diff_density_min -.136
_refine_ls_abs_structure_details 'Flack (1983)'
_refine_ls_abs_structure_Flack -.1(2)
_refine_ls_extinction_coef .00075(17)
_refine_ls_extinction_method 'SHELXL97 (Sheldrick, 1997)'
_refine_ls_goodness_of_fit_ref 1.049
_refine_ls_hydrogen_treatment mixed
_refine_ls_matrix_type full
_refine_ls_number_parameters 325
_refine_ls_number_reflns 4878
_refine_ls_number_restraints 0
_refine_ls_restrained_S_all 1.049
_refine_ls_R_factor_all .044
_refine_ls_R_factor_gt .036
_refine_ls_shift/su_max .001
_refine_ls_shift/su_mean .000
_refine_ls_structure_factor_coef Fsqd
_refine_ls_weighting_details 'w = 1/[\s^2^(Fo^2^)+(0.0628P)^2^+0.326P] where P=(Fo^2^+2Fc^2^)/3'
_refine_ls_weighting_scheme calc
_refine_ls_wR_factor_ref .105
_reflns_number_gt 4389
_reflns_number_total 4878
_reflns_threshold_expression I>2\s(I)
_cod_data_source_file jz1368.cif
_cod_data_source_block (II)
_cod_depositor_comments
;
The following automatic conversions were performed:
'_symmetry_cell_setting' value 'Orthorhombic' changed to 'orthorhombic'
according to '/home/saulius/struct/CIF-dictionaries/cif_core.dic'
dictionary named 'cif_core.dic' version 2.4.1 from 2010-06-29.

Automatic conversion script
Id: cif_fix_enum 1527 2010-12-29 10:47:43Z saulius 

The following automatic conversions were performed:

'_symmetry_cell_setting' value 'Orthorhombic' changed to
'orthorhombic' according to
/home/saulius/struct/CIF-dictionaries/cif_core.dic dictionary named
'cif_core.dic' version 2.4.1 from 2010-06-29.

Automatic conversion script
Id: cif_fix_values 1715 2011-07-08 13:25:40Z adriana 

The following automatic conversions were performed:

'_refine_ls_weighting_scheme' value 'calc w =
1/[\s^2^(Fo^2^)+(0.0628P)^2^+0.326P] where P=(Fo^2^+2Fc^2^)/3' was
changed to 'calc'. New tag '_refine_ls_weighting_details' was
created. The value of the new tag was set to 'w =
1/[\s^2^(Fo^2^)+(0.0628P)^2^+0.326P] where P=(Fo^2^+2Fc^2^)/3'.

Automatic conversion script
Id: cif_fix_values 3143 2015-03-26 13:38:13Z robertas 
;
_cod_database_code 2010819

loop_
_symmetry_equiv_pos_as_xyz
'x, y, z'
'-x+1/2, -y, z+1/2'
'-x, y+1/2, -z+1/2'
'x+1/2, -y+1/2, -z'

loop_
_atom_site_label
_atom_site_fract_x
_atom_site_fract_y
_atom_site_fract_z
_atom_site_U_iso_or_equiv
_atom_site_adp_type
_atom_site_calc_flag
_atom_site_refinement_flags
_atom_site_occupancy
_atom_site_disorder_assembly
_atom_site_disorder_group
_atom_site_type_symbol
O1 .8013(3) .41491(13) .41236(5) .0859(5) Uani d . 1 . . O
O2 .9677(3) .56163(13) .23755(4) .0712(4) Uani d . 1 . . O
O3 .9649(2) .28951(12) .10493(5) .0637(4) Uani d . 1 . . O
O4 .7588(2) .18856(11) .06742(5) .0678(4) Uani d . 1 . . O
C1 .7352(4) .52677(13) .31456(6) .0581(5) Uani d . 1 . . C
H1A .8693 .5568 .3150 .070 Uiso calc . 1 . . H
H1B .6496 .5727 .2981 .070 Uiso calc . 1 . . H
C2 .6556(4) .52283(14) .35989(6) .0617(5) Uani d . 1 . . C
H2A .7173 .5781 .3763 .074 Uiso calc . 1 . . H
H2B .5111 .5346 .3596 .074 Uiso calc . 1 . . H
C3 .6980(4) .42182(15) .38078(5) .0575(5) Uani d . 1 . . C
C4 .6021(3) .32854(14) .35944(5) .0539(5) Uani d . 1 . . C
C5 .5777(3) .35027(12) .31074(5) .0441(4) Uani d . 1 . . C
H5A .4529 .3905 .3081 .053 Uiso calc . 1 . . H
C6 .5429(4) .25242(13) .28490(6) .0555(5) Uani d . 1 . . C
H6A .4389 .2108 .2983 .067 Uiso calc . 1 . . H
H6B .6660 .2117 .2842 .067 Uiso calc . 1 . . H
C7 .4792(3) .27923(14) .23975(5) .0529(4) Uani d . 1 . . C
H7A .3539 .3180 .2407 .063 Uiso calc . 1 . . H
H7B .4541 .2155 .2242 .063 Uiso calc . 1 . . H
C8 .6375(2) .34312(11) .21582(5) .0377(3) Uani d . 1 . . C
C9 .6942(2) .43867(11) .24354(5) .0372(3) Uani d . 1 . . C
H9A .5706 .4804 .2442 .045 Uiso calc . 1 . . H
C10 .7456(3) .42010(11) .29164(5) .0414(4) Uani d . 1 . . C
C11 .8444(3) .50624(13) .21962(5) .0448(4) Uani d . 1 . . C
C12 .8350(3) .50674(12) .17321(5) .0429(4) Uani d . 1 . . C
H12A .9258 .5491 .1588 .052 Uiso calc . 1 . . H
C13 .7055(2) .45080(11) .14976(5) .0377(3) Uani d . 1 . . C
C14 .5468(2) .38370(11) .17223(5) .0367(3) Uani d . 1 . . C
C15 .4765(2) .29150(12) .14452(5) .0435(4) Uani d . 1 . . C
H15A .5736 .2356 .1474 .052 Uiso calc . 1 . . H
H15B .3486 .2666 .1555 .052 Uiso calc . 1 . . H
C16 .4514(3) .31633(14) .09755(5) .0454(4) Uani d . 1 . . C
H16A .3443 .3668 .0940 .054 Uiso calc . 1 . . H
H16B .4135 .2539 .0823 .054 Uiso calc . 1 . . H
C17 .6474(3) .35957(12) .07893(5) .0425(4) Uani d . 1 . . C
C18 .6951(3) .46250(12) .10185(5) .0414(3) Uani d . 1 . . C
H18A .5774 .5067 .0967 .050 Uiso calc . 1 . . H
C19 .8726(3) .52106(14) .08212(5) .0511(4) Uani d . 1 . . C
H19A .9957 .4831 .0881 .061 Uiso calc . 1 . . H
H19B .8836 .5884 .0957 .061 Uiso calc . 1 . . H
C20 .8553(3) .53716(15) .03368(5) .0541(4) Uani d . 1 . . C
C21 .8078(3) .43358(16) .01237(6) .0551(4) Uani d . 1 . . C
H21A .7855 .4453 -.0177 .066 Uiso calc . 1 . . H
H21B .9236 .3881 .0152 .066 Uiso calc . 1 . . H
C22 .6245(3) .37993(15) .03087(5) .0520(4) Uani d . 1 . . C
H22A .6038 .3144 .0163 .062 Uiso calc . 1 . . H
H22B .5063 .4227 .0261 .062 Uiso calc . 1 . . H
C23 .3904(4) .3183(2) .37950(7) .0851(8) Uani d . 1 . . C
H23A .3202 .2613 .3666 .102 Uiso calc R 1 . . H
H23B .3160 .3812 .3749 .102 Uiso calc R 1 . . H
H23C .4035 .3060 .4095 .102 Uiso calc R 1 . . H
C24 .7237(5) .23041(16) .37015(7) .0837(8) Uani d . 1 . . C
H24A .6522 .1703 .3602 .100 Uiso calc R 1 . . H
H24B .7416 .2257 .4004 .100 Uiso calc R 1 . . H
H24C .8531 .2339 .3566 .100 Uiso calc R 1 . . H
C25 .9578(3) .37532(18) .29871(6) .0610(5) Uani d . 1 . . C
H25A 1.0527 .4117 .2811 .073 Uiso calc R 1 . . H
H25B .9583 .3030 .2914 .073 Uiso calc R 1 . . H
H25C .9949 .3833 .3280 .073 Uiso calc R 1 . . H
C26 .8248(3) .27475(13) .20723(6) .0518(4) Uani d . 1 . . C
H26A .9268 .3155 .1934 .062 Uiso calc R 1 . . H
H26B .7877 .2177 .1893 .062 Uiso calc R 1 . . H
H26C .8762 .2487 .2337 .062 Uiso calc R 1 . . H
C27 .3604(3) .45414(14) .17798(6) .0469(4) Uani d . 1 . . C
H27A .2578 .4171 .1933 .056 Uiso calc R 1 . . H
H27B .3096 .4741 .1506 .056 Uiso calc R 1 . . H
H27C .3980 .5151 .1937 .056 Uiso calc R 1 . . H
C28 .8107(3) .27883(14) .08543(5) .0469(4) Uani d . 1 . . C
C29 .6951(4) .61799(17) .02306(6) .0720(6) Uani d . 1 . . C
H29A .7307 .6830 .0359 .086 Uiso calc R 1 . . H
H29B .5669 .5955 .0338 .086 Uiso calc R 1 . . H
H29C .6870 .6264 -.0072 .086 Uiso calc R 1 . . H
C30 1.0597(4) .5766(2) .01722(7) .0774(7) Uani d . 1 . . C
H30A 1.0949 .6395 .0318 .093 Uiso calc R 1 . . H
H30B 1.0505 .5898 -.0128 .093 Uiso calc R 1 . . H
H30C 1.1613 .5250 .0224 .093 Uiso calc R 1 . . H
C31 .8940(4) .10278(18) .07455(9) .0818(7) Uani d . 1 . . C
H31A .8469 .0431 .0592 .098 Uiso calc R 1 . . H
H31B .8986 .0871 .1044 .098 Uiso calc R 1 . . H
H31C 1.0267 .1210 .0648 .098 Uiso calc R 1 . . H

loop_
_atom_site_aniso_label
_atom_site_aniso_U_11
_atom_site_aniso_U_22
_atom_site_aniso_U_33
_atom_site_aniso_U_12
_atom_site_aniso_U_13
_atom_site_aniso_U_23
O1 .1324(15) .0761(10) .0491(8) -.0144(10) -.0317(9) .0082(7)
O2 .0839(10) .0821(10) .0478(7) -.0471(9) -.0049(7) -.0051(6)
O3 .0453(7) .0741(9) .0718(9) .0084(7) -.0109(7) -.0030(7)
O4 .0708(9) .0542(7) .0785(9) .0097(7) -.0096(7) -.0162(7)
C1 .0952(15) .0383(8) .0409(8) -.0063(9) -.0068(9) -.0012(7)
C2 .0939(16) .0456(9) .0457(9) .0053(10) -.0019(10) -.0054(7)
C3 .0823(14) .0544(10) .0359(8) -.0017(10) -.0008(9) .0019(7)
C4 .0754(13) .0465(9) .0396(8) -.0040(9) -.0047(8) .0077(7)
C5 .0564(10) .0378(7) .0381(8) -.0011(7) -.0026(7) .0049(6)
C6 .0794(13) .0405(8) .0466(9) -.0150(9) -.0019(9) .0056(7)
C7 .0684(12) .0456(9) .0446(9) -.0224(9) -.0031(9) .0011(7)
C8 .0426(8) .0322(7) .0383(7) -.0021(6) -.0031(7) -.0009(6)
C9 .0404(8) .0336(7) .0377(7) -.0016(6) -.0024(6) -.0012(6)
C10 .0493(9) .0367(7) .0383(8) -.0016(7) -.0053(7) -.0001(6)
C11 .0498(9) .0435(8) .0411(8) -.0113(7) -.0033(7) -.0022(6)
C12 .0437(9) .0447(8) .0404(8) -.0117(7) .0014(7) .0026(6)
C13 .0376(7) .0364(7) .0389(7) -.0007(6) -.0002(7) .0002(6)
C14 .0346(7) .0365(7) .0392(8) -.0030(6) -.0010(6) -.0007(6)
C15 .0411(8) .0437(8) .0455(8) -.0093(7) -.0022(7) -.0024(7)
C16 .0386(8) .0520(9) .0456(9) -.0072(7) -.0062(7) -.0058(7)
C17 .0412(8) .0481(9) .0382(8) -.0038(7) -.0054(7) -.0024(6)
C18 .0415(8) .0450(8) .0376(7) -.0027(7) -.0018(7) .0013(6)
C19 .0541(10) .0581(10) .0412(9) -.0141(8) -.0004(8) .0022(7)
C20 .0627(11) .0628(11) .0369(8) -.0080(9) .0026(8) .0041(7)
C21 .0606(11) .0651(11) .0395(8) .0010(9) .0018(8) -.0013(8)
C22 .0550(10) .0598(10) .0411(8) -.0024(9) -.0085(8) -.0021(8)
C23 .0986(18) .1059(18) .0508(11) -.0312(16) .0061(12) .0158(12)
C24 .143(2) .0498(10) .0583(12) .0101(14) -.0243(14) .0149(9)
C25 .0535(11) .0773(13) .0521(10) .0043(10) -.0137(9) .0007(9)
C26 .0616(11) .0441(8) .0496(9) .0147(8) -.0072(8) -.0023(7)
C27 .0399(8) .0525(9) .0484(9) .0047(7) -.0010(7) .0015(7)
C28 .0451(9) .0539(9) .0416(8) -.0006(8) .0019(8) -.0019(7)
C29 .1019(18) .0662(12) .0478(10) .0120(13) .0020(12) .0079(9)
C30 .0833(16) .0939(16) .0551(11) -.0257(14) .0154(12) .0035(11)
C31 .1003(19) .0620(12) .0831(15) .0249(13) .0101(14) -.0048(11)

loop_
_atom_type_symbol
_atom_type_description
_atom_type_scat_dispersion_real
_atom_type_scat_dispersion_imag
_atom_type_scat_source
C C .0181 .0091 'International Tables Vol C Tables 4.2.6.8 and 6.1.1.4'
H H .0000 .0000 'International Tables Vol C Tables 4.2.6.8 and 6.1.1.4'
O O .0492 .0322 'International Tables Vol C Tables 4.2.6.8 and 6.1.1.4'

loop_
_geom_angle_atom_site_label_1
_geom_angle_atom_site_label_2
_geom_angle_atom_site_label_3
_geom_angle
C28 O4 C31 116.15(17)
C2 C1 C10 114.88(14)
C3 C2 C1 112.22(16)
O1 C3 C2 122.34(19)
O1 C3 C4 122.84(17)
C2 C3 C4 114.82(16)
C3 C4 C24 109.59(18)
C3 C4 C23 105.55(18)
C24 C4 C23 108.5(2)
C3 C4 C5 109.54(14)
C24 C4 C5 114.57(16)
C23 C4 C5 108.73(16)
C6 C5 C10 112.55(14)
C6 C5 C4 113.01(13)
C10 C5 C4 114.09(14)
C5 C6 C7 110.68(13)
C6 C7 C8 112.96(15)
C7 C8 C26 109.27(14)
C7 C8 C9 108.43(13)
C26 C8 C9 110.78(13)
C7 C8 C14 110.02(13)
C26 C8 C14 109.96(12)
C9 C8 C14 108.37(11)
C11 C9 C8 109.53(12)
C11 C9 C10 114.92(13)
C8 C9 C10 118.18(12)
C25 C10 C5 112.51(14)
C25 C10 C1 107.81(15)
C5 C10 C1 107.54(14)
C25 C10 C9 113.33(14)
C5 C10 C9 107.78(13)
C1 C10 C9 107.61(12)
O2 C11 C12 119.11(15)
O2 C11 C9 122.93(14)
C12 C11 C9 117.93(13)
C13 C12 C11 125.02(14)
C12 C13 C18 121.45(14)
C12 C13 C14 119.25(14)
C18 C13 C14 118.87(13)
C13 C14 C27 105.75(12)
C13 C14 C15 112.37(12)
C27 C14 C15 106.04(13)
C13 C14 C8 108.92(12)
C27 C14 C8 113.34(12)
C15 C14 C8 110.38(12)
C16 C15 C14 114.77(13)
C15 C16 C17 110.82(13)
C28 C17 C16 107.76(13)
C28 C17 C22 108.64(14)
C16 C17 C22 110.69(14)
C28 C17 C18 112.38(13)
C16 C17 C18 107.97(13)
C22 C17 C18 109.39(13)
C13 C18 C19 114.67(13)
C13 C18 C17 112.85(13)
C19 C18 C17 113.12(14)
C18 C19 C20 114.21(15)
C29 C20 C21 110.96(17)
C29 C20 C30 108.33(18)
C21 C20 C30 108.85(18)
C29 C20 C19 111.12(16)
C21 C20 C19 109.36(15)
C30 C20 C19 108.15(17)
C22 C21 C20 113.33(16)
C21 C22 C17 112.04(15)
O3 C28 O4 122.33(17)
O3 C28 C17 126.78(16)
O4 C28 C17 110.84(14)

loop_
_geom_bond_atom_site_label_1
_geom_bond_atom_site_label_2
_geom_bond_site_symmetry_2
_geom_bond_distance
_geom_bond_publ_flag
O1 C3 . 1.209(3) ?
O2 C11 . 1.223(2) ?
O3 C28 . 1.200(2) ?
O4 C28 . 1.339(2) ?
O4 C31 . 1.441(3) ?
C1 C2 . 1.521(3) ?
C1 C10 . 1.554(2) ?
C2 C3 . 1.485(3) ?
C3 C4 . 1.516(3) ?
C4 C24 . 1.537(3) ?
C4 C23 . 1.544(3) ?
C4 C5 . 1.565(2) ?
C5 C6 . 1.518(2) ?
C5 C10 . 1.552(2) ?
C6 C7 . 1.521(3) ?
C7 C8 . 1.531(2) ?
C8 C26 . 1.547(2) ?
C8 C9 . 1.5547(19) ?
C8 C14 . 1.585(2) ?
C9 C11 . 1.522(2) ?
C9 C10 . 1.569(2) ?
C10 C25 . 1.537(3) ?
C11 C12 . 1.461(2) ?
C12 C13 . 1.342(2) ?
C13 C18 . 1.516(2) ?
C13 C14 . 1.534(2) ?
C14 C27 . 1.544(2) ?
C14 C15 . 1.545(2) ?
C15 C16 . 1.520(2) ?
C16 C17 . 1.530(2) ?
C17 C28 . 1.515(2) ?
C17 C22 . 1.541(2) ?
C17 C18 . 1.542(2) ?
C18 C19 . 1.529(2) ?
C19 C20 . 1.541(2) ?
C20 C29 . 1.524(3) ?
C20 C21 . 1.526(3) ?
C20 C30 . 1.537(3) ?
C21 C22 . 1.514(3) ?

loop_
_geom_hbond_atom_site_label_D
_geom_hbond_atom_site_label_H
_geom_hbond_atom_site_label_A
_geom_hbond_site_symmetry_A
_geom_hbond_distance_DH
_geom_hbond_distance_HA
_geom_hbond_distance_DA
_geom_hbond_angle_DHA
_geom_hbond_publ_flag
C19 H19A O3 . .97 2.56 3.129(2) 118 .
C25 H25A O2 . .96 2.43 3.077(3) 124 yes
C29 H29C O1 2_664 .96 2.58 3.506(2) 161 .

loop_
_geom_torsion_atom_site_label_1
_geom_torsion_atom_site_label_2
_geom_torsion_atom_site_label_3
_geom_torsion_atom_site_label_4
_geom_torsion
C10 C1 C2 C3 28.5(3)
C1 C2 C3 O1 118.5(2)
C1 C2 C3 C4 -61.5(3)
O1 C3 C4 C24 -24.7(3)
C2 C3 C4 C24 155.3(2)
O1 C3 C4 C23 91.9(3)
C2 C3 C4 C23 -88.1(2)
O1 C3 C4 C5 -151.2(2)
C2 C3 C4 C5 28.8(3)
C3 C4 C5 C6 162.76(18)
C24 C4 C5 C6 39.2(3)
C23 C4 C5 C6 -82.4(2)
C3 C4 C5 C10 32.5(2)
C24 C4 C5 C10 -91.1(2)
C23 C4 C5 C10 147.38(17)
C10 C5 C6 C7 -60.2(2)
C4 C5 C6 C7 168.73(17)
C5 C6 C7 C8 60.4(2)
C6 C7 C8 C26 68.51(19)
C6 C7 C8 C9 -52.32(19)
C6 C7 C8 C14 -170.68(14)
C7 C8 C9 C11 -177.45(14)
C26 C8 C9 C11 62.66(16)
C14 C8 C9 C11 -58.05(16)
C7 C8 C9 C10 48.35(19)
C26 C8 C9 C10 -71.55(17)
C14 C8 C9 C10 167.74(13)
C6 C5 C10 C25 -73.51(19)
C4 C5 C10 C25 56.97(19)
C6 C5 C10 C1 167.91(15)
C4 C5 C10 C1 -61.60(18)
C6 C5 C10 C9 52.16(18)
C4 C5 C10 C9 -177.36(13)
C2 C1 C10 C25 -92.7(2)
C2 C1 C10 C5 28.9(2)
C2 C1 C10 C9 144.73(17)
C11 C9 C10 C25 -54.82(18)
C8 C9 C10 C25 77.02(18)
C11 C9 C10 C5 179.99(13)
C8 C9 C10 C5 -48.16(18)
C11 C9 C10 C1 64.28(18)
C8 C9 C10 C1 -163.88(15)
C8 C9 C11 O2 -152.33(18)
C10 C9 C11 O2 -16.5(2)
C8 C9 C11 C12 29.7(2)
C10 C9 C11 C12 165.51(14)
O2 C11 C12 C13 -179.13(18)
C9 C11 C12 C13 -1.1(3)
C11 C12 C13 C18 175.06(16)
C11 C12 C13 C14 2.8(3)
C12 C13 C14 C27 89.97(17)
C18 C13 C14 C27 -82.53(16)
C12 C13 C14 C15 -154.78(15)
C18 C13 C14 C15 32.71(19)
C12 C13 C14 C8 -32.16(19)
C18 C13 C14 C8 155.34(13)
C7 C8 C14 C13 177.85(13)
C26 C8 C14 C13 -61.76(15)
C9 C8 C14 C13 59.46(15)
C7 C8 C14 C27 60.44(16)
C26 C8 C14 C27 -179.16(14)
C9 C8 C14 C27 -57.95(16)
C7 C8 C14 C15 -58.33(17)
C26 C8 C14 C15 62.06(16)
C9 C8 C14 C15 -176.72(13)
C13 C14 C15 C16 -39.22(19)
C27 C14 C15 C16 75.84(17)
C8 C14 C15 C16 -161.02(13)
C14 C15 C16 C17 56.42(19)
C15 C16 C17 C28 58.72(17)
C15 C16 C17 C22 177.40(14)
C15 C16 C17 C18 -62.89(17)
C12 C13 C18 C19 14.0(2)
C14 C13 C18 C19 -173.71(14)
C12 C13 C18 C17 145.44(16)
C14 C13 C18 C17 -42.23(19)
C28 C17 C18 C13 -63.31(18)
C16 C17 C18 C13 55.40(17)
C22 C17 C18 C13 175.93(14)
C28 C17 C18 C19 68.94(17)
C16 C17 C18 C19 -172.35(14)
C22 C17 C18 C19 -51.82(19)
C13 C18 C19 C20 -177.16(15)
C17 C18 C19 C20 51.5(2)
C18 C19 C20 C29 72.4(2)
C18 C19 C20 C21 -50.4(2)
C18 C19 C20 C30 -168.83(18)
C29 C20 C21 C22 -69.2(2)
C30 C20 C21 C22 171.67(17)
C19 C20 C21 C22 53.7(2)
C20 C21 C22 C17 -58.0(2)
C28 C17 C22 C21 -68.07(19)
C16 C17 C22 C21 173.79(15)
C18 C17 C22 C21 54.9(2)
C31 O4 C28 O3 3.0(3)
C31 O4 C28 C17 -174.83(17)
C16 C17 C28 O3 -120.50(19)
C22 C17 C28 O3 119.5(2)
C18 C17 C28 O3 -1.7(2)
C16 C17 C28 O4 57.26(18)
C22 C17 C28 O4 -62.72(19)
C18 C17 C28 O4 176.10(14)

loop_
_cod_related_entry_id
_cod_related_entry_database
_cod_related_entry_code
1 ChemSpider 10309356
